data_2101150
loop_
_publ_author_name
'Heine, A.'
'Herbst-Irmer, R.'
'Stalke, D.'
'K\"uhnle, W.'
'Zachariasse, K. A.'

_publ_section_title
;
 Structure and crystal packing of 4-aminobenzonitriles and
 4-amino-3,5-dimethylbenzonitriles at various temperatures
;
_journal_issue 3
_journal_name_full 'Acta Crystallographica Section B'
_journal_page_first 363
_journal_page_last 373
_journal_paper_doi 10.1107/S0108768193008523
_journal_volume 50
_journal_year 1994
_chemical_formula_sum 'C9 H10 N2'
_chemical_formula_weight 146.2
_symmetry_cell_setting monoclinic
_symmetry_space_group_name_Hall '-P 2ybc'
_symmetry_space_group_name_H-M 'P 1 21/c 1'
_cell_angle_alpha 90
_cell_angle_beta 91.59(2)
_cell_angle_gamma 90
_cell_formula_units_Z 4
_cell_length_a 6.304(2)
_cell_length_b 7.937(2)
_cell_length_c 17.203(2)
_cell_volume 860.4(4)
_diffrn_radiation_type Mo
_diffrn_radiation_wavelength 0.71073
_exptl_absorpt_coefficient_mu 0.07
_exptl_crystal_density_diffrn 1.129
_exptl_crystal_F_000 312
_cod_data_source_file se0122.cif
_cod_data_source_block se0122b
_cod_original_cell_volume 860.4(2)
_cod_database_code 2101150

loop_
_atom_site_label
_atom_site_fract_x
_atom_site_fract_y
_atom_site_fract_z
_atom_site_U_iso_or_equiv
C(1) .2010(4) .1583(3) .7163(2) .0870(10)
C(2) .1314(4) .0795(3) .7838(2) .0910(10)
C(3) .2482(4) .0866(3) .8520(2) .0960(10)
C(4) .4380(4) .1724(3) .8565(2) .0950(10)
C(5) .5082(4) .2513(3) .7903(2) .1070(10)
C(6) .3926(4) .2449(3) .7220(2) .1030(10)
N(1) .0863(4) .1510(3) .64780(10) .1020(10)
C(7) .1726(5) .2180(4) .5765(2) .1390(10)
C(8) -.1012(4) .0484(4) .6393(2) .1210(10)
N(2) .6694(5) .1882(4) .9823(2) .1580(10)
C(9) .5635(5) .1801(4) .9273(2) .1190(10)
H(2) .0034(4) .0212(3) .7823(2) .109
H(3) .1986(4) .0327(3) .8960(2) .116
H(5) .6362(4) .3096(3) .7922(2) .128
H(6) .4429(4) .2997(3) .6784(2) .123
H(7A) .0700(15) .205(3) .5346(3) .208
H(7B) .300(2) .1579(19) .5644(7) .208
H(7C) .205(3) .3354(8) .5834(5) .208
H(8A) -.0619(5) -.0685(4) .6403(11) .181
H(8B) -.1727(17) .0738(18) .5907(5) .181
H(8C) -.142(14) .0714(17) .6813(6) .181

loop_
_geom_angle_atom_site_label_1
_geom_angle_atom_site_label_2
_geom_angle_atom_site_label_3
_geom_angle
N(1) C(1) C(6) 121.3(2)
C(6) C(1) C(2) 117.0(2)
C(2) C(3) C(4) 120.9(2)
C(3) C(4) C(9) 121.8(3)
C(6) C(5) C(4) 121.1(3)
C(1) N(1) C(8) 121.6(2)
C(8) N(1) C(7) 116.5(2)
N(1) C(1) C(2) 121.8(2)
C(3) C(2) C(1) 121.3(2)
C(3) C(4) C(5) 118.3(2)
C(5) C(4) C(9) 119.9(3)
C(5) C(6) C(1) 121.4(3)
C(1) N(1) C(7) 120.7(2)
N(2) C(9) C(4) 177.6(4)

loop_
_geom_bond_atom_site_label_1
_geom_bond_atom_site_label_2
_geom_bond_distance
C(1) N(1) 1.367(3)
C(1) C(2) 1.400(3)
C(3) C(4) 1.377(3)
C(4) C(9) 1.434(4)
N(1) C(8) 1.440(3)
N(2) C(9) 1.145(3)
C(1) C(6) 1.391(3)
C(2) C(3) 1.369(3)
C(4) C(5) 1.384(3)
C(5) C(6) 1.366(3)
N(1) C(7) 1.457(3)
